data_4344844
loop_
_publ_author_name
'Mosquera, Marta E. G.'
'Gomez-Sal, Pilar'
'Diaz, Isabel'
'Aguirre, Lina M.'
'Ienco, A.'
'Manca, Gabriele'
'Mealli, Carlo'

_publ_section_title
;
 Intriguing I2 Reduction in the Iodide for Chloride Ligand Substitution at
 a Ru(II) Complex: Role of Mixed Trihalides in the Redox Mechanism.
;
_journal_issue 1
_journal_name_full 'Inorganic chemistry'
_journal_page_first 283
_journal_paper_doi 10.1021/acs.inorgchem.5b02307
_journal_volume 55
_journal_year 2015
_chemical_compound_source 'synthesis as described'
_chemical_formula_moiety 'C27 H44 Cl2 N4 Ru1'
_chemical_formula_sum 'C27 H44 Cl2 N4 Ru'
_chemical_formula_weight 596.63
_chemical_name_common 'Ru Cl I N4 C16 H36'
_chemical_name_systematic
;
 ?
;
_space_group_IT_number 14
_symmetry_cell_setting monoclinic
_symmetry_Int_Tables_number 14
_symmetry_space_group_name_Hall '-P 2ybc'
_symmetry_space_group_name_H-M 'P 1 21/c 1'
_atom_sites_solution_hydrogens geom
_atom_sites_solution_primary direct
_atom_sites_solution_secondary difmap
_audit_conform_dict_location ftp://ftp.iucr.org/pub/cif_core.dic
_audit_conform_dict_name cif_core.dic
_audit_conform_dict_version 2.4
_audit_creation_date 2014-07-09T18:57:44-00:00
_audit_creation_method 'WinGX routine CIF_UPDATE'
_cell_angle_alpha 90
_cell_angle_beta 90.995(8)
_cell_angle_gamma 90
_cell_formula_units_Z 8
_cell_length_a 16.869(2)
_cell_length_b 11.9137(8)
_cell_length_c 33.174(3)
_cell_measurement_reflns_used 234
_cell_measurement_temperature 200(2)
_cell_measurement_theta_max 16.32
_cell_measurement_theta_min 3.24
_cell_measurement_wavelength 0.71073
_cell_volume 6666.0(11)
_computing_cell_refinement 'Dirax/lsq (Duisenberg & Schreurs, 1989-2000)'
_computing_data_collection 'Collect (Bruker AXS BV, 1997-2004)'
_computing_data_reduction 'EvalCCD (Duisenberg & Schreurs 1990-2000)'
_computing_molecular_graphics 'Ortep-3 for Windows (Farrugia, 1997)'
_computing_publication_material 'WinGX publication routines (Farrugia, 1999)'
_computing_structure_refinement 'SHELXL-97 (Sheldrick, 2008)'
_diffrn_ambient_temperature 200(2)
_diffrn_detector_area_resol_mean 9
_diffrn_measured_fraction_theta_full 0.993
_diffrn_measured_fraction_theta_max 0.993
_diffrn_measurement_device '95mm CCD camera on \k-goniostat'
_diffrn_measurement_device_type KappaCCD
_diffrn_measurement_method CCD
_diffrn_orient_matrix_type X=UH
_diffrn_orient_matrix_UB_11 0.01
_diffrn_orient_matrix_UB_12 0
_diffrn_orient_matrix_UB_13 0
_diffrn_orient_matrix_UB_21 0
_diffrn_orient_matrix_UB_22 0.01
_diffrn_orient_matrix_UB_23 0
_diffrn_orient_matrix_UB_31 0
_diffrn_orient_matrix_UB_32 0
_diffrn_orient_matrix_UB_33 0.01
_diffrn_radiation_monochromator graphite
_diffrn_radiation_probe x-ray
_diffrn_radiation_type MoK\a
_diffrn_radiation_wavelength 0.71073
_diffrn_reflns_av_R_equivalents 0.2373
_diffrn_reflns_av_unetI/netI 0.1359
_diffrn_reflns_limit_h_max 21
_diffrn_reflns_limit_h_min -21
_diffrn_reflns_limit_k_max 15
_diffrn_reflns_limit_k_min -15
_diffrn_reflns_limit_l_max 43
_diffrn_reflns_limit_l_min -43
_diffrn_reflns_number 71802
_diffrn_reflns_theta_full 27.5
_diffrn_reflns_theta_max 27.5
_diffrn_reflns_theta_min 3.01
_exptl_absorpt_coefficient_mu 0.65
_exptl_absorpt_correction_type none
_exptl_crystal_colour orange
_exptl_crystal_density_diffrn 1.189
_exptl_crystal_density_method 'not measured'
_exptl_crystal_description prism
_exptl_crystal_F_000 2496
_exptl_crystal_size_max 0.37
_exptl_crystal_size_mid 0.31
_exptl_crystal_size_min 0.25
_refine_diff_density_max 1.951
_refine_diff_density_min -1.547
_refine_diff_density_rms 0.131
_refine_ls_extinction_method none
_refine_ls_goodness_of_fit_ref 1.048
_refine_ls_hydrogen_treatment constr
_refine_ls_matrix_type full
_refine_ls_number_parameters 613
_refine_ls_number_reflns 15211
_refine_ls_number_restraints 24
_refine_ls_restrained_S_all 1.051
_refine_ls_R_factor_all 0.1563
_refine_ls_R_factor_gt 0.0806
_refine_ls_shift/su_max 0.004
_refine_ls_shift/su_mean 0
_refine_ls_structure_factor_coef Fsqd
_refine_ls_weighting_details 'calc w=1/[\s^2^(Fo^2^)+(0.0419P)^2^+29.1451P] where P=(Fo^2^+2Fc^2^)/3'
_refine_ls_weighting_scheme calc
_refine_ls_wR_factor_gt 0.1675
_refine_ls_wR_factor_ref 0.212
_reflns_number_gt 8574
_reflns_number_total 15211
_reflns_threshold_expression >2\s(I)
_cod_data_source_file ic5b02307_si_001.cif
_cod_data_source_block compound1
_cod_original_cell_volume 6665.9(12)
_cod_original_sg_symbol_H-M P2(1)/c
_cod_database_code 4344844

loop_
_symmetry_equiv_pos_as_xyz
'x, y, z'
'-x, y+1/2, -z+1/2'
'-x, -y, -z'
'x, -y-1/2, z-1/2'

loop_
_atom_site_label
_atom_site_type_symbol
_atom_site_fract_x
_atom_site_fract_y
_atom_site_fract_z
_atom_site_U_iso_or_equiv
_atom_site_adp_type
_atom_site_occupancy
_atom_site_symmetry_multiplicity
_atom_site_calc_flag
_atom_site_refinement_flags
Ru1 Ru 0.08655(3) 0.74198(4) 0.393621(14) 0.03126(15) Uani 1 1 d .
Ru2 Ru 0.59049(3) 0.23506(4) 0.366135(15) 0.03137(15) Uani 1 1 d .
Cl1 Cl 0.13681(11) 0.92233(15) 0.41592(5) 0.0489(4) Uani 1 1 d .
Cl2 Cl 0.03791(11) 0.56303(16) 0.37053(6) 0.0567(5) Uani 1 1 d .
Cl3 Cl 0.52562(13) 0.36824(18) 0.40895(7) 0.0671(6) Uani 1 1 d .
Cl4 Cl 0.65486(10) 0.09741(16) 0.32401(5) 0.0486(4) Uani 1 1 d .
N1 N 0.1716(3) 0.7534(5) 0.31053(18) 0.0492(15) Uani 1 1 d .
N2 N -0.0698(3) 0.8607(5) 0.36291(17) 0.0417(13) Uani 1 1 d .
N3 N -0.0027(4) 0.7181(6) 0.47501(19) 0.0521(16) Uani 1 1 d .
N4 N 0.2409(3) 0.6094(5) 0.4182(2) 0.0521(16) Uani 1 1 d .
N5 N 0.5121(4) 0.3534(5) 0.2915(2) 0.0556(17) Uani 1 1 d .
N6 N 0.4331(3) 0.0959(5) 0.37078(18) 0.0466(15) Uani 1 1 d .
N7 N 0.6787(3) 0.1448(5) 0.44357(17) 0.0483(15) Uani 1 1 d .
N8 N 0.7397(4) 0.3927(5) 0.36492(19) 0.0507(16) Uani 1 1 d .
C1 C 0.1393(4) 0.7538(5) 0.3407(2) 0.0362(14) Uani 1 1 d .
C2 C -0.0114(4) 0.8177(6) 0.37309(18) 0.0385(15) Uani 1 1 d .
C3 C 0.0317(4) 0.7244(6) 0.4459(2) 0.0390(15) Uani 1 1 d .
C4 C 0.1834(4) 0.6608(6) 0.4122(2) 0.0390(15) Uani 1 1 d .
C5 C 0.5411(4) 0.3087(6) 0.3183(2) 0.0420(16) Uani 1 1 d .
C6 C 0.4935(4) 0.1403(6) 0.3695(2) 0.0406(16) Uani 1 1 d .
C7 C 0.6434(4) 0.1703(6) 0.4150(2) 0.0387(15) Uani 1 1 d .
C8 C 0.6844(4) 0.3359(6) 0.3641(2) 0.0427(16) Uani 1 1 d .
C11 C 0.2149(5) 0.7279(9) 0.2740(2) 0.065(2) Uani 1 1 d U
C12 C 0.1636(7) 0.7341(12) 0.2387(3) 0.122(5) Uani 1 1 d U
H12A H 0.1158 0.6926 0.2434 0.183 Uiso 1 1 calc R
H12B H 0.1903 0.7027 0.216 0.183 Uiso 1 1 calc R
H12C H 0.1505 0.8112 0.2332 0.183 Uiso 1 1 calc R
C13 C 0.2292(13) 0.5976(15) 0.2775(5) 0.230(9) Uani 1 1 d U
H13A H 0.1791 0.5593 0.2772 0.345 Uiso 1 1 calc R
H13B H 0.2572 0.5814 0.3022 0.345 Uiso 1 1 calc R
H13C H 0.26 0.5727 0.2551 0.345 Uiso 1 1 calc R
C14 C 0.2812(10) 0.788(2) 0.2733(5) 0.301(12) Uani 1 1 d U
H14A H 0.3103 0.7773 0.2981 0.451 Uiso 1 1 calc R
H14B H 0.2684 0.8658 0.27 0.451 Uiso 1 1 calc R
H14C H 0.3129 0.7634 0.2512 0.451 Uiso 1 1 calc R
C21 C -0.1437(4) 0.9205(6) 0.3547(2) 0.0397(16) Uani 1 1 d .
C22 C -0.1645(5) 0.9032(8) 0.3106(2) 0.072(3) Uani 1 1 d .
H22A H -0.1722 0.8246 0.3055 0.108 Uiso 1 1 calc R
H22B H -0.1222 0.9307 0.2944 0.108 Uiso 1 1 calc R
H22C H -0.2124 0.9431 0.3041 0.108 Uiso 1 1 calc R
C23 C -0.2066(4) 0.8688(7) 0.3809(3) 0.061(2) Uani 1 1 d .
H23A H -0.2132 0.7911 0.374 0.092 Uiso 1 1 calc R
H23B H -0.2559 0.9076 0.3767 0.092 Uiso 1 1 calc R
H23C H -0.1906 0.8749 0.4088 0.092 Uiso 1 1 calc R
C24 C -0.1309(5) 1.0426(7) 0.3644(3) 0.071(3) Uani 1 1 d .
H24A H -0.0905 1.0725 0.3474 0.107 Uiso 1 1 calc R
H24B H -0.1147 1.0502 0.3921 0.107 Uiso 1 1 calc R
H24C H -0.1795 1.0831 0.3598 0.107 Uiso 1 1 calc R
C31 C -0.0505(5) 0.7254(8) 0.5113(2) 0.063(2) Uani 1 1 d .
C32 C -0.1352(6) 0.7288(14) 0.5000(4) 0.142(6) Uani 1 1 d .
H32A H -0.1452 0.7923 0.4829 0.214 Uiso 1 1 calc R
H32B H -0.1662 0.7354 0.5239 0.214 Uiso 1 1 calc R
H32C H -0.1494 0.6611 0.486 0.214 Uiso 1 1 calc R
C33 C -0.0286(10) 0.8329(15) 0.5319(5) 0.180(8) Uani 1 1 d .
H33A H 0.0266 0.8314 0.5394 0.271 Uiso 1 1 calc R
H33B H -0.0599 0.8419 0.5555 0.271 Uiso 1 1 calc R
H33C H -0.0384 0.8946 0.5138 0.271 Uiso 1 1 calc R
C34 C -0.0305(10) 0.6288(13) 0.5384(4) 0.174(8) Uani 1 1 d .
H34A H 0.0253 0.6295 0.5447 0.261 Uiso 1 1 calc R
H34B H -0.0442 0.5598 0.5251 0.261 Uiso 1 1 calc R
H34C H -0.0598 0.6352 0.5629 0.261 Uiso 1 1 calc R
C41 C 0.3110(4) 0.5378(6) 0.4171(3) 0.055(2) Uani 1 1 d .
C42 C 0.2922(6) 0.4382(8) 0.3911(4) 0.100(4) Uani 1 1 d .
H42A H 0.2506 0.3952 0.403 0.15 Uiso 1 1 calc R
H42B H 0.3387 0.3923 0.3887 0.15 Uiso 1 1 calc R
H42C H 0.2754 0.4633 0.3648 0.15 Uiso 1 1 calc R
C43 C 0.3769(5) 0.6062(8) 0.3989(4) 0.086(3) Uani 1 1 d .
H43A H 0.3884 0.6697 0.4158 0.128 Uiso 1 1 calc R
H43B H 0.3606 0.6316 0.3726 0.128 Uiso 1 1 calc R
H43C H 0.4235 0.5605 0.3968 0.128 Uiso 1 1 calc R
C44 C 0.3332(7) 0.5050(10) 0.4597(3) 0.112(4) Uani 1 1 d .
H44A H 0.3445 0.5713 0.4752 0.168 Uiso 1 1 calc R
H44B H 0.3793 0.4578 0.4595 0.168 Uiso 1 1 calc R
H44C H 0.29 0.4651 0.4715 0.168 Uiso 1 1 calc R
C51 C 0.4697(4) 0.4166(7) 0.2600(2) 0.0503(19) Uani 1 1 d .
C52 C 0.5062(8) 0.3918(12) 0.2211(3) 0.131(6) Uani 1 1 d .
H52A H 0.5015 0.3131 0.2155 0.196 Uiso 1 1 calc R
H52B H 0.5612 0.4124 0.2223 0.196 Uiso 1 1 calc R
H52C H 0.4797 0.4339 0.2002 0.196 Uiso 1 1 calc R
C53 C 0.3856(5) 0.3778(11) 0.2597(4) 0.112(5) Uani 1 1 d .
H53A H 0.3622 0.3951 0.2852 0.167 Uiso 1 1 calc R
H53B H 0.3838 0.2982 0.2553 0.167 Uiso 1 1 calc R
H53C H 0.3566 0.4152 0.2385 0.167 Uiso 1 1 calc R
C54 C 0.4736(9) 0.5377(9) 0.2716(4) 0.142(6) Uani 1 1 d .
H54A H 0.4487 0.548 0.2972 0.213 Uiso 1 1 calc R
H54B H 0.4465 0.5819 0.2515 0.213 Uiso 1 1 calc R
H54C H 0.528 0.5609 0.2736 0.213 Uiso 1 1 calc R
C61 C 0.3530(4) 0.0531(6) 0.3745(2) 0.0484(18) Uani 1 1 d .
C62 C 0.3572(5) -0.0747(6) 0.3766(2) 0.058(2) Uani 1 1 d .
H62A H 0.3797 -0.1032 0.3523 0.088 Uiso 1 1 calc R
H62B H 0.3048 -0.1046 0.3795 0.088 Uiso 1 1 calc R
H62C H 0.3897 -0.0966 0.3993 0.088 Uiso 1 1 calc R
C63 C 0.3065(5) 0.0934(9) 0.3369(3) 0.076(3) Uani 1 1 d .
H63A H 0.3053 0.1739 0.3365 0.114 Uiso 1 1 calc R
H63B H 0.2533 0.0649 0.3376 0.114 Uiso 1 1 calc R
H63C H 0.3319 0.0664 0.3131 0.114 Uiso 1 1 calc R
C64 C 0.3171(5) 0.1035(7) 0.4122(3) 0.069(2) Uani 1 1 d .
H64A H 0.3154 0.1837 0.4097 0.103 Uiso 1 1 calc R
H64B H 0.349 0.0834 0.4353 0.103 Uiso 1 1 calc R
H64C H 0.2643 0.0751 0.4153 0.103 Uiso 1 1 calc R
C71 C 0.7259(4) 0.1323(7) 0.48086(19) 0.0464(18) Uani 1 1 d .
C72 C 0.7599(6) 0.0161(9) 0.4821(3) 0.089(3) Uani 1 1 d .
H72A H 0.7947 0.006 0.4598 0.134 Uiso 1 1 calc R
H72B H 0.7177 -0.0378 0.4805 0.134 Uiso 1 1 calc R
H72C H 0.7892 0.0058 0.5069 0.134 Uiso 1 1 calc R
C73 C 0.7887(6) 0.2209(11) 0.4799(3) 0.102(4) Uani 1 1 d .
H73A H 0.7642 0.2936 0.4791 0.154 Uiso 1 1 calc R
H73B H 0.8203 0.2109 0.4564 0.154 Uiso 1 1 calc R
H73C H 0.8219 0.2149 0.5036 0.154 Uiso 1 1 calc R
C74 C 0.6716(5) 0.1517(8) 0.5156(2) 0.071(3) Uani 1 1 d .
H74A H 0.6508 0.2266 0.5143 0.107 Uiso 1 1 calc R
H74B H 0.7007 0.1419 0.5405 0.107 Uiso 1 1 calc R
H74C H 0.6287 0.0988 0.5143 0.107 Uiso 1 1 calc R
C81 C 0.8147(4) 0.4522(6) 0.3685(2) 0.0513(19) Uani 1 1 d .
C82 C 0.8797(5) 0.3665(7) 0.3655(3) 0.069(2) Uani 1 1 d .
H82A H 0.8758 0.314 0.3873 0.103 Uiso 1 1 calc R
H82B H 0.9302 0.4034 0.3669 0.103 Uiso 1 1 calc R
H82C H 0.8745 0.3273 0.3403 0.103 Uiso 1 1 calc R
C83 C 0.8165(5) 0.5111(8) 0.4094(3) 0.073(3) Uani 1 1 d .
H83A H 0.7744 0.5653 0.4102 0.11 Uiso 1 1 calc R
H83B H 0.8665 0.5483 0.4132 0.11 Uiso 1 1 calc R
H83C H 0.8096 0.4567 0.4304 0.11 Uiso 1 1 calc R
C84 C 0.8164(5) 0.5388(7) 0.3350(3) 0.069(2) Uani 1 1 d .
H84A H 0.7743 0.5918 0.3386 0.103 Uiso 1 1 calc R
H84B H 0.8097 0.502 0.3095 0.103 Uiso 1 1 calc R
H84C H 0.8664 0.5774 0.3358 0.103 Uiso 1 1 calc R
C85 C 0.1045(7) 0.2475(10) 0.3458(4) 0.107(4) Uani 1 1 d .
H85A H 0.1124 0.1991 0.3686 0.16 Uiso 1 1 calc R
H85B H 0.0637 0.3011 0.3515 0.16 Uiso 1 1 calc R
H85C H 0.153 0.2862 0.3402 0.16 Uiso 1 1 calc R
C86 C 0.0803(5) 0.1796(8) 0.3103(3) 0.069(2) Uani 1 1 d .
C87 C 0.0716(5) 0.0640(9) 0.3126(3) 0.065(2) Uani 1 1 d .
H87 H 0.0827 0.0278 0.3369 0.078 Uiso 1 1 calc R
C88 C 0.0473(5) 0.0022(8) 0.2803(3) 0.075(3) Uani 1 1 d .
H88 H 0.0406 -0.0749 0.2831 0.09 Uiso 1 1 calc R
C89 C 0.0323(5) 0.0518(9) 0.2437(3) 0.072(3) Uani 1 1 d .
H89 H 0.0165 0.0092 0.2215 0.087 Uiso 1 1 calc R
C90 C 0.0413(6) 0.1654(10) 0.2407(3) 0.084(3) Uani 1 1 d .
H90 H 0.0307 0.2003 0.2161 0.101 Uiso 1 1 calc R
C91 C 0.0656(6) 0.2295(8) 0.2733(3) 0.075(3) Uani 1 1 d .
H91 H 0.0721 0.3066 0.2704 0.09 Uiso 1 1 calc R
C92 C 0.5957(7) 0.6858(16) 0.3727(5) 0.169(8) Uani 1 1 d .
H92A H 0.5996 0.6061 0.3764 0.253 Uiso 1 1 calc R
H92B H 0.6449 0.7141 0.3626 0.253 Uiso 1 1 calc R
H92C H 0.5537 0.7022 0.3537 0.253 Uiso 1 1 calc R
C93 C 0.5791(6) 0.7385(13) 0.4106(5) 0.106(4) Uani 1 1 d .
C94 C 0.5708(7) 0.6721(10) 0.4444(5) 0.102(4) Uani 1 1 d .
H94 H 0.5768 0.5945 0.4433 0.123 Uiso 1 1 calc R
C95 C 0.5519(8) 0.7315(15) 0.4826(5) 0.122(5) Uani 1 1 d .
H95 H 0.5463 0.6915 0.5065 0.146 Uiso 1 1 calc R
C96 C 0.5435(7) 0.8391(18) 0.4820(6) 0.131(5) Uani 1 1 d .
H96 H 0.5303 0.8777 0.5054 0.158 Uiso 1 1 calc R
C97 C 0.5548(8) 0.8993(16) 0.4442(8) 0.152(8) Uani 1 1 d .
H97 H 0.5496 0.977 0.4441 0.182 Uiso 1 1 calc R
C98 C 0.5718(7) 0.8493(12) 0.4108(7) 0.121(6) Uani 1 1 d .
H98 H 0.5789 0.8905 0.3873 0.145 Uiso 1 1 calc R

loop_
_atom_site_aniso_label
_atom_site_aniso_U_11
_atom_site_aniso_U_22
_atom_site_aniso_U_33
_atom_site_aniso_U_23
_atom_site_aniso_U_13
_atom_site_aniso_U_12
Ru1 0.0242(2) 0.0406(3) 0.0289(3) 0.0020(2) -0.00202(19) 0.0027(2)
Ru2 0.0259(3) 0.0363(3) 0.0318(3) 0.0042(2) -0.00384(19) -0.0014(2)
Cl1 0.0496(10) 0.0483(10) 0.0485(10) -0.0050(8) -0.0103(8) -0.0061(8)
Cl2 0.0546(11) 0.0489(11) 0.0664(13) -0.0034(9) -0.0099(9) -0.0128(9)
Cl3 0.0660(13) 0.0599(13) 0.0758(15) -0.0130(11) 0.0117(11) 0.0140(10)
Cl4 0.0433(10) 0.0591(11) 0.0432(10) -0.0097(8) -0.0023(8) 0.0043(8)
N1 0.045(3) 0.065(4) 0.038(3) -0.004(3) 0.011(3) 0.003(3)
N2 0.034(3) 0.050(3) 0.041(3) 0.004(3) -0.007(3) 0.006(3)
N3 0.049(4) 0.068(4) 0.039(4) 0.008(3) 0.006(3) 0.010(3)
N4 0.035(3) 0.054(4) 0.067(4) 0.005(3) -0.012(3) 0.010(3)
N5 0.054(4) 0.057(4) 0.055(4) 0.015(3) -0.008(3) 0.013(3)
N6 0.032(3) 0.056(4) 0.052(4) 0.012(3) -0.002(3) -0.009(3)
N7 0.047(3) 0.063(4) 0.034(3) 0.006(3) -0.011(3) 0.000(3)
N8 0.045(4) 0.051(4) 0.057(4) -0.006(3) -0.003(3) -0.019(3)
C1 0.041(4) 0.030(3) 0.038(4) 0.002(3) -0.002(3) 0.004(3)
C2 0.039(4) 0.050(4) 0.026(3) 0.003(3) -0.001(3) 0.002(3)
C3 0.029(3) 0.047(4) 0.041(4) 0.003(3) -0.006(3) 0.003(3)
C4 0.033(4) 0.046(4) 0.038(4) -0.005(3) -0.001(3) -0.004(3)
C5 0.041(4) 0.045(4) 0.040(4) 0.013(3) -0.002(3) 0.006(3)
C6 0.039(4) 0.041(4) 0.041(4) 0.010(3) -0.007(3) 0.004(3)
C7 0.028(3) 0.043(4) 0.045(4) 0.004(3) 0.005(3) -0.003(3)
C8 0.039(4) 0.052(4) 0.037(4) 0.001(3) -0.007(3) 0.009(3)
C11 0.049(4) 0.116(7) 0.029(4) -0.011(4) 0.014(3) -0.003(4)
C12 0.102(8) 0.230(15) 0.035(5) -0.012(7) 0.012(4) 0.043(8)
C13 0.38(2) 0.205(10) 0.112(11) 0.033(11) 0.111(14) 0.199(13)
C14 0.199(13) 0.57(3) 0.140(12) -0.222(16) 0.132(10) -0.273(18)
C21 0.032(3) 0.042(4) 0.045(4) 0.001(3) -0.009(3) 0.012(3)
C22 0.063(5) 0.095(7) 0.058(5) 0.001(5) -0.019(4) 0.027(5)
C23 0.044(4) 0.064(5) 0.076(6) 0.002(5) 0.007(4) 0.005(4)
C24 0.056(5) 0.058(5) 0.098(7) -0.006(5) -0.012(5) 0.007(4)
C31 0.060(5) 0.096(7) 0.035(4) 0.000(4) 0.015(4) 0.008(5)
C32 0.061(7) 0.27(2) 0.094(9) 0.018(11) 0.034(6) 0.008(9)
C33 0.174(16) 0.195(18) 0.175(16) -0.088(15) 0.084(13) -0.030(14)
C34 0.246(18) 0.186(15) 0.094(10) 0.095(10) 0.091(11) 0.116(14)
C41 0.045(4) 0.048(4) 0.073(6) -0.001(4) -0.009(4) 0.019(4)
C42 0.085(7) 0.065(6) 0.150(11) -0.019(7) -0.024(7) 0.011(5)
C43 0.051(5) 0.076(6) 0.130(9) 0.015(6) 0.011(6) 0.019(5)
C44 0.102(9) 0.125(10) 0.108(9) 0.038(8) -0.009(7) 0.068(8)
C51 0.043(4) 0.063(5) 0.044(4) 0.019(4) -0.004(3) 0.018(4)
C52 0.153(11) 0.186(14) 0.054(6) 0.039(8) 0.030(7) 0.101(10)
C53 0.062(6) 0.148(11) 0.123(10) 0.075(9) -0.034(6) -0.010(7)
C54 0.203(15) 0.078(8) 0.142(12) 0.020(8) -0.096(11) 0.028(9)
C61 0.032(4) 0.054(5) 0.060(5) 0.004(4) 0.003(3) -0.010(3)
C62 0.060(5) 0.060(5) 0.056(5) -0.012(4) 0.010(4) -0.014(4)
C63 0.050(5) 0.101(7) 0.076(6) 0.013(6) -0.012(4) -0.006(5)
C64 0.057(5) 0.069(6) 0.082(6) -0.011(5) 0.028(5) -0.011(4)
C71 0.045(4) 0.069(5) 0.025(3) 0.004(3) -0.008(3) 0.000(4)
C72 0.118(9) 0.103(8) 0.045(5) -0.007(5) -0.026(5) 0.047(7)
C73 0.079(7) 0.172(12) 0.056(6) 0.023(7) -0.018(5) -0.050(7)
C74 0.078(6) 0.086(7) 0.050(5) 0.000(5) -0.005(4) 0.011(5)
C81 0.048(4) 0.049(4) 0.057(5) -0.004(4) -0.001(4) -0.016(3)
C82 0.050(5) 0.059(5) 0.097(7) -0.011(5) -0.007(5) -0.011(4)
C83 0.071(6) 0.086(7) 0.063(6) -0.011(5) -0.004(5) -0.028(5)
C84 0.073(6) 0.061(5) 0.071(6) 0.011(5) -0.002(5) -0.019(5)
C85 0.096(8) 0.127(11) 0.097(9) -0.019(8) -0.012(7) 0.025(7)
C86 0.047(5) 0.075(6) 0.085(7) -0.014(6) 0.000(5) 0.005(4)
C87 0.044(5) 0.095(7) 0.057(5) 0.013(5) 0.004(4) 0.009(5)
C88 0.058(6) 0.070(6) 0.096(8) 0.007(6) 0.006(5) 0.000(5)
C89 0.053(5) 0.101(8) 0.063(6) -0.004(6) 0.006(4) 0.011(5)
C90 0.087(7) 0.097(8) 0.070(7) 0.023(6) 0.011(6) 0.018(6)
C91 0.074(6) 0.071(6) 0.079(7) 0.019(6) 0.009(5) 0.011(5)
C92 0.063(8) 0.26(2) 0.181(16) -0.096(16) -0.010(9) 0.016(10)
C93 0.054(6) 0.115(11) 0.148(13) -0.009(10) -0.025(7) 0.001(6)
C94 0.083(8) 0.068(7) 0.154(13) 0.031(9) -0.041(8) 0.003(6)
C95 0.090(9) 0.127(13) 0.148(15) 0.040(12) -0.036(9) 0.008(9)
C96 0.080(9) 0.152(15) 0.161(16) -0.018(13) -0.027(9) -0.012(10)
C97 0.070(9) 0.119(15) 0.26(3) 0.064(16) -0.055(13) -0.034(9)
C98 0.058(7) 0.070(10) 0.23(2) 0.001(10) -0.016(10) -0.001(6)

loop_
_atom_type_symbol
_atom_type_description
_atom_type_scat_dispersion_real
_atom_type_scat_dispersion_imag
_atom_type_scat_source
C C 0.0033 0.0016 'International Tables Vol C Tables 4.2.6.8 and 6.1.1.4'
H H 0 0 'International Tables Vol C Tables 4.2.6.8 and 6.1.1.4'
N N 0.0061 0.0033 'International Tables Vol C Tables 4.2.6.8 and 6.1.1.4'
Cl Cl 0.1484 0.1585 'International Tables Vol C Tables 4.2.6.8 and 6.1.1.4'
Ru Ru -1.2594 0.8363 'International Tables Vol C Tables 4.2.6.8 and 6.1.1.4'

loop_
_geom_angle_atom_site_label_1
_geom_angle_atom_site_label_2
_geom_angle_atom_site_label_3
_geom_angle
C4 Ru1 C1 86.0(3)
C4 Ru1 C3 94.1(3)
C1 Ru1 C3 177.7(3)
C4 Ru1 C2 177.3(3)
C1 Ru1 C2 92.7(3)
C3 Ru1 C2 87.1(3)
C4 Ru1 Cl2 86.6(2)
C1 Ru1 Cl2 86.38(19)
C3 Ru1 Cl2 91.3(2)
C2 Ru1 Cl2 90.9(2)
C4 Ru1 Cl1 93.19(19)
C1 Ru1 Cl1 92.71(18)
C3 Ru1 Cl1 89.6(2)
C2 Ru1 Cl1 89.2(2)
Cl2 Ru1 Cl1 179.08(7)
C5 Ru2 C8 91.7(3)
C5 Ru2 C6 87.8(3)
C8 Ru2 C6 177.1(3)
C5 Ru2 C7 176.4(3)
C8 Ru2 C7 85.1(3)
C6 Ru2 C7 95.3(3)
C5 Ru2 Cl3 89.5(2)
C8 Ru2 Cl3 89.5(2)
C6 Ru2 Cl3 87.6(2)
C7 Ru2 Cl3 88.6(2)
C5 Ru2 Cl4 91.4(2)
C8 Ru2 Cl4 91.4(2)
C6 Ru2 Cl4 91.4(2)
C7 Ru2 Cl4 90.5(2)
Cl3 Ru2 Cl4 178.68(8)
C1 N1 C11 167.9(8)
C2 N2 C21 173.4(6)
C3 N3 C31 172.3(8)
C4 N4 C41 168.2(7)
C5 N5 C51 174.2(8)
C6 N6 C61 172.8(7)
C7 N7 C71 170.4(8)
C8 N8 C81 172.5(7)
N1 C1 Ru1 175.4(6)
N2 C2 Ru1 176.8(6)
N3 C3 Ru1 176.4(6)
N4 C4 Ru1 171.7(6)
N5 C5 Ru2 178.0(7)
N6 C6 Ru2 172.7(6)
N7 C7 Ru2 171.9(6)
N8 C8 Ru2 176.6(6)
C14 C11 C12 116.7(13)
C14 C11 N1 109.8(8)
C12 C11 N1 111.2(7)
C14 C11 C13 113.7(15)
C12 C11 C13 101.4(11)
N1 C11 C13 102.9(8)
N2 C21 C24 108.4(6)
N2 C21 C22 107.3(6)
C24 C21 C22 111.6(7)
N2 C21 C23 107.4(6)
C24 C21 C23 111.7(7)
C22 C21 C23 110.2(7)
N3 C31 C32 109.8(7)
N3 C31 C34 109.1(8)
C32 C31 C34 112.5(11)
N3 C31 C33 106.9(9)
C32 C31 C33 108.9(11)
C34 C31 C33 109.5(12)
N4 C41 C42 108.3(7)
N4 C41 C44 108.5(7)
C42 C41 C44 112.5(8)
N4 C41 C43 107.2(6)
C42 C41 C43 110.2(8)
C44 C41 C43 110.0(8)
N5 C51 C52 108.4(6)
N5 C51 C53 107.4(6)
C52 C51 C53 110.2(9)
N5 C51 C54 107.2(7)
C52 C51 C54 113.7(10)
C53 C51 C54 109.7(9)
N6 C61 C64 108.4(6)
N6 C61 C62 108.2(6)
C64 C61 C62 112.0(7)
N6 C61 C63 106.5(6)
C64 C61 C63 109.8(7)
C62 C61 C63 111.8(7)
N7 C71 C73 106.6(6)
N7 C71 C72 108.6(6)
C73 C71 C72 112.4(8)
N7 C71 C74 107.6(6)
C73 C71 C74 110.4(8)
C72 C71 C74 111.0(7)
N8 C81 C82 107.3(6)
N8 C81 C84 107.5(6)
C82 C81 C84 113.0(7)
N8 C81 C83 107.5(6)
C82 C81 C83 111.6(7)
C84 C81 C83 109.7(7)
C91 C86 C87 117.2(9)
C91 C86 C85 120.9(10)
C87 C86 C85 121.8(10)
C88 C87 C86 121.8(9)
C87 C88 C89 120.9(10)
C90 C89 C88 118.3(10)
C89 C90 C91 121.5(10)
C90 C91 C86 120.3(9)
C98 C93 C94 123.7(16)
C98 C93 C92 117.4(19)
C94 C93 C92 118.9(16)
C93 C94 C95 116.4(12)
C96 C95 C94 118.9(15)
C95 C96 C97 119.0(18)
C98 C97 C96 123(2)
C97 C98 C93 119(2)

loop_
_geom_bond_atom_site_label_1
_geom_bond_atom_site_label_2
_geom_bond_distance
Ru1 C4 1.987(7)
Ru1 C1 1.987(7)
Ru1 C3 1.990(7)
Ru1 C2 1.993(7)
Ru1 Cl2 2.4049(19)
Ru1 Cl1 2.4209(18)
Ru2 C5 1.984(7)
Ru2 C8 1.990(7)
Ru2 C6 1.992(7)
Ru2 C7 1.993(7)
Ru2 Cl3 2.405(2)
Ru2 Cl4 2.4237(18)
N1 C1 1.148(8)
N1 C11 1.457(9)
N2 C2 1.155(8)
N2 C21 1.457(8)
N3 C3 1.139(8)
N3 C31 1.463(9)
N4 C4 1.162(8)
N4 C41 1.459(9)
N5 C5 1.140(8)
N5 C51 1.462(9)
N6 C6 1.150(8)
N6 C61 1.451(8)
N7 C7 1.150(8)
N7 C71 1.467(8)
N8 C8 1.152(8)
N8 C81 1.454(9)
C11 C14 1.328(15)
C11 C12 1.447(12)
C11 C13 1.575(18)
C21 C24 1.505(10)
C21 C22 1.511(10)
C21 C23 1.516(10)
C31 C32 1.471(14)
C31 C34 1.495(13)
C31 C33 1.495(17)
C41 C42 1.498(12)
C41 C44 1.506(12)
C41 C43 1.512(12)
C51 C52 1.469(12)
C51 C53 1.492(11)
C51 C54 1.494(14)
C61 C64 1.522(11)
C61 C62 1.525(11)
C61 C63 1.539(11)
C71 C73 1.496(12)
C71 C72 1.499(12)
C71 C74 1.503(11)
C81 C82 1.503(11)
C81 C84 1.516(11)
C81 C83 1.526(11)
C85 C86 1.479(14)
C86 C91 1.382(13)
C86 C87 1.388(13)
C87 C88 1.356(13)
C88 C89 1.370(13)
C89 C90 1.365(14)
C90 C91 1.381(14)
C92 C93 1.437(18)
C93 C98 1.326(17)
C93 C94 1.382(17)
C94 C95 1.492(19)
C95 C96 1.290(19)
C96 C97 1.46(2)
C97 C98 1.29(2)
